data_4332485
loop_
_publ_author_name
'Sweet, Lucas E.'
'Hughbanks, Timothy'

_publ_contact_author
; 
Timothy Hughbanks
Department of Chemistry
Texas A&M University
College Station
TX77842-3012 
;
_publ_section_title
;
 CsR(R6CoI12)2(R = Gd, Er) and (CeI)0.26(Ce6MnI9)2:&#x00A0; Two New
 Structure Types Featuring R6Z Clusters
;
_journal_issue 24
_journal_name_full 'Inorganic Chemistry'
_journal_page_first 9696
_journal_page_last 9702
_journal_paper_doi 10.1021/ic060439d
_journal_volume 45
_journal_year 2006
_chemical_formula_moiety (CeI)0.12(Ce6MnI9)
_chemical_formula_sum 'Ce6.12 I9.12 Mn'
_chemical_formula_weight 2069.80
_chemical_name_common Compound1
_space_group_IT_number 147
_symmetry_cell_setting trigonal
_symmetry_space_group_name_Hall '-P 3'
_symmetry_space_group_name_H-M 'P -3'
_atom_sites_solution_hydrogens none
_atom_sites_solution_primary direct
_atom_sites_solution_secondary difmap
_audit_creation_date 'March 12 14:46:13 2006'
_audit_creation_method SHELXL-97
_cell_angle_alpha 90.00
_cell_angle_beta 90.00
_cell_angle_gamma 120.00
_cell_formula_units_Z 2
_cell_length_a 11.6954(13)
_cell_length_b 11.6954(13)
_cell_length_c 10.8591(16)
_cell_measurement_reflns_used 442
_cell_measurement_temperature 110(2)
_cell_measurement_theta_max 25.58
_cell_measurement_theta_min 2.17
_cell_volume 1286.3(3)
_computing_cell_refinement 'SAINT (Bruker, 2001)'
_computing_data_collection 'SMART (Bruker, 2000)'
_computing_data_reduction 'SAINT (Bruker, 2001)'
_computing_structure_refinement 'SHELXL-97 (Sheldrick, 1997)'
_computing_structure_solution 'SHELXS-97 (Sheldrick, 1990)'
_diffrn_ambient_temperature 110(2)
_diffrn_measured_fraction_theta_full 0.945
_diffrn_measured_fraction_theta_max 0.945
_diffrn_measurement_device_type 'SMART 1000 CCD'
_diffrn_measurement_method '\w scan'
_diffrn_radiation_monochromator graphite
_diffrn_radiation_source 'fine-focus sealed tube'
_diffrn_radiation_type MoK\a
_diffrn_radiation_wavelength 0.71073
_diffrn_reflns_av_R_equivalents 0.0451
_diffrn_reflns_av_sigmaI/netI 0.0432
_diffrn_reflns_limit_h_max 17
_diffrn_reflns_limit_h_min -18
_diffrn_reflns_limit_k_max 10
_diffrn_reflns_limit_k_min -18
_diffrn_reflns_limit_l_max 16
_diffrn_reflns_limit_l_min -16
_diffrn_reflns_number 20211
_diffrn_reflns_theta_full 34.05
_diffrn_reflns_theta_max 34.05
_diffrn_reflns_theta_min 1.88
_exptl_absorpt_coefficient_mu 21.993
_exptl_absorpt_correction_T_max 0.1959
_exptl_absorpt_correction_T_min 0.1778
_exptl_absorpt_correction_type multi-scan
_exptl_absorpt_process_details 'SADABS (Bruker, 2000)'
_exptl_crystal_colour black
_exptl_crystal_density_diffrn 5.344
_exptl_crystal_density_meas ?
_exptl_crystal_density_method 'not measured'
_exptl_crystal_description multifaceted
_exptl_crystal_F_000 1727
_exptl_crystal_size_max 0.12
_exptl_crystal_size_mid 0.12
_exptl_crystal_size_min 0.11
_refine_diff_density_max 8.261
_refine_diff_density_min -5.581
_refine_diff_density_rms 0.763
_refine_ls_extinction_coef none
_refine_ls_extinction_method none
_refine_ls_goodness_of_fit_ref 1.096
_refine_ls_hydrogen_treatment none
_refine_ls_matrix_type full
_refine_ls_number_parameters 56
_refine_ls_number_reflns 3332
_refine_ls_number_restraints 0
_refine_ls_restrained_S_all 1.096
_refine_ls_R_factor_all 0.1239
_refine_ls_R_factor_gt 0.0895
_refine_ls_shift/su_max 0.000
_refine_ls_shift/su_mean 0.000
_refine_ls_structure_factor_coef Fsqd
_refine_ls_weighting_details 'calc w=1/[\s^2^(Fo^2^)+(0.0797P)^2^+61.5001P] where P=(Fo^2^+2Fc^2^)/3'
_refine_ls_weighting_scheme calc
_refine_ls_wR_factor_gt 0.1868
_refine_ls_wR_factor_ref 0.2032
_reflns_number_gt 2415
_reflns_number_total 3332
_reflns_threshold_expression >2sigma(I)
_cod_data_source_file ic060439dsup2.cif
_cod_data_source_block ls-3-84-2longcut
_cod_depositor_comments
;
The following automatic conversions were performed:

'_symmetry_cell_setting' value 'Trigonal' changed to 'trigonal'
according to /home/saulius/struct/CIF-dictionaries/cif_core.dic
dictionary named 'cif_core.dic' version 2.4.2 from 2011-04-26.

Automatic conversion script
Id: cif_fix_values 1891 2012-01-12 08:04:46Z andrius 

The following automatic conversions were performed:

'_exptl_crystal_density_meas' value 'not measured' was changed to '?'
- the value is perceived as not measured.

Automatic conversion script
Id: cif_fix_values 3008 2015-01-20 13:52:24Z robertas 
;
_cod_original_sg_symbol_H-M P-3
_cod_database_code 4332485

loop_
_symmetry_equiv_pos_as_xyz
'x, y, z'
'-y, x-y, z'
'-x+y, -x, z'
'-x, -y, -z'
'y, -x+y, -z'
'x-y, x, -z'

loop_
_atom_site_label
_atom_site_type_symbol
_atom_site_fract_x
_atom_site_fract_y
_atom_site_fract_z
_atom_site_U_iso_or_equiv
_atom_site_adp_type
_atom_site_occupancy
_atom_site_symmetry_multiplicity
_atom_site_calc_flag
_atom_site_refinement_flags
Ce2 Ce 0.54681(11) 0.70796(9) 0.47641(9) 0.0370(3) Uani 1 1 d .
Ce1 Ce 0.50495(8) 0.87544(8) 0.18216(8) 0.0238(2) Uani 1 1 d .
I1 I 0.47818(8) 1.10598(8) 0.31898(8) 0.0221(2) Uani 1 1 d .
I2 I 0.77171(9) 0.96436(9) 0.33649(8) 0.0264(2) Uani 1 1 d .
I3 I 0.28490(9) 0.86927(10) -0.00381(8) 0.0271(2) Uani 1 1 d .
Mn1 Mn 0.3333 0.6667 0.3318(4) 0.0332(9) Uani 1 3 d S
I4 I 0.0000 1.0000 0.0000 0.19(2) Uani 0.26(2) 6 d SP
Ce3 Ce 0.233(2) 1.036(2) 0.1629(19) 0.029(6) Uiso 0.043(4) 1 d P

loop_
_atom_site_aniso_label
_atom_site_aniso_U_11
_atom_site_aniso_U_22
_atom_site_aniso_U_33
_atom_site_aniso_U_23
_atom_site_aniso_U_13
_atom_site_aniso_U_12
Ce2 0.0519(6) 0.0288(5) 0.0236(4) -0.0012(3) 0.0148(4) 0.0151(4)
Ce1 0.0247(4) 0.0244(4) 0.0246(4) -0.0066(3) -0.0054(3) 0.0141(3)
I1 0.0248(4) 0.0193(4) 0.0202(4) -0.0039(3) -0.0005(3) 0.0095(3)
I2 0.0208(4) 0.0275(5) 0.0228(4) 0.0037(3) -0.0027(3) 0.0060(3)
I3 0.0237(4) 0.0273(5) 0.0211(4) 0.0065(3) -0.0037(3) 0.0058(4)
Mn1 0.0337(14) 0.0337(14) 0.032(2) 0.000 0.000 0.0169(7)
I4 0.121(19) 0.121(19) 0.32(7) 0.000 0.000 0.061(9)

loop_
_atom_type_symbol
_atom_type_description
_atom_type_scat_dispersion_real
_atom_type_scat_dispersion_imag
_atom_type_scat_source
Mn Mn 0.3368 0.7283 'International Tables Vol C Tables 4.2.6.8 and 6.1.1.4'
I I -0.4742 1.8119 'International Tables Vol C Tables 4.2.6.8 and 6.1.1.4'
Ce Ce -0.2486 2.6331 'International Tables Vol C Tables 4.2.6.8 and 6.1.1.4'

loop_
_geom_angle_atom_site_label_1
_geom_angle_atom_site_label_2
_geom_angle_atom_site_label_3
_geom_angle
_geom_angle_site_symmetry_1
_geom_angle_site_symmetry_3
Mn1 Ce2 I2 98.05(6) . .
Mn1 Ce2 I1 97.46(7) . 4_676
I2 Ce2 I1 90.24(3) . 4_676
Mn1 Ce2 I1 97.09(6) . 3_565
I2 Ce2 I1 89.98(3) . 3_565
I1 Ce2 I1 165.27(5) 4_676 3_565
Mn1 Ce2 I1 95.90(7) . 6_656
I2 Ce2 I1 164.73(5) . 6_656
I1 Ce2 I1 81.80(4) 4_676 6_656
I1 Ce2 I1 94.45(3) 3_565 6_656
Mn1 Ce2 I2 176.77(6) . 6_656
I2 Ce2 I2 81.56(4) . 6_656
I1 Ce2 I2 79.34(3) 4_676 6_656
I1 Ce2 I2 86.12(4) 3_565 6_656
I1 Ce2 I2 84.17(3) 6_656 6_656
Mn1 Ce2 Ce1 45.40(6) . .
I2 Ce2 Ce1 52.74(3) . .
I1 Ce2 Ce1 98.57(3) 4_676 .
I1 Ce2 Ce1 93.27(3) 3_565 .
I1 Ce2 Ce1 141.22(4) 6_656 .
I2 Ce2 Ce1 134.29(3) 6_656 .
Mn1 Ce2 Ce1 44.88(6) . 3_565
I2 Ce2 Ce1 97.57(3) . 3_565
I1 Ce2 Ce1 142.18(4) 4_676 3_565
I1 Ce2 Ce1 52.23(2) 3_565 3_565
I1 Ce2 Ce1 96.68(3) 6_656 3_565
I2 Ce2 Ce1 138.34(3) 6_656 3_565
Ce1 Ce2 Ce1 59.75(3) . 3_565
Mn1 Ce2 Ce2 44.39(5) . 3_565
I2 Ce2 Ce2 142.40(3) . 3_565
I1 Ce2 Ce2 93.11(3) 4_676 3_565
I1 Ce2 Ce2 95.69(4) 3_565 3_565
I1 Ce2 Ce2 51.66(3) 6_656 3_565
I2 Ce2 Ce2 135.82(3) 6_656 3_565
Ce1 Ce2 Ce2 89.78(2) . 3_565
Ce1 Ce2 Ce2 59.13(2) 3_565 3_565
Mn1 Ce2 Ce2 44.39(5) . 2_665
I2 Ce2 Ce2 93.56(4) . 2_665
I1 Ce2 Ce2 53.23(3) 4_676 2_665
I1 Ce2 Ce2 141.43(3) 3_565 2_665
I1 Ce2 Ce2 92.06(2) 6_656 2_665
I2 Ce2 Ce2 132.39(3) 6_656 2_665
Ce1 Ce2 Ce2 60.03(2) . 2_665
Ce1 Ce2 Ce2 89.264(18) 3_565 2_665
Ce2 Ce2 Ce2 60.0 3_565 2_665
Mn1 Ce1 I3 98.52(6) . 3_565
Mn1 Ce1 I2 97.86(6) . .
I3 Ce1 I2 89.97(3) 3_565 .
Mn1 Ce1 I1 97.79(6) . .
I3 Ce1 I1 163.67(4) 3_565 .
I2 Ce1 I1 88.49(3) . .
Mn1 Ce1 I3 97.36(6) . .
I3 Ce1 I3 93.08(4) 3_565 .
I2 Ce1 I3 163.86(4) . .
I1 Ce1 I3 84.14(3) . .
Mn1 Ce1 I3 179.29(8) . 4_675
I3 Ce1 I3 81.92(3) 3_565 4_675
I2 Ce1 I3 81.57(3) . 4_675
I1 Ce1 I3 81.77(3) . 4_675
I3 Ce1 I3 83.17(3) . 4_675
Mn1 Ce1 Ce2 45.38(6) . .
I3 Ce1 Ce2 94.40(3) 3_565 .
I2 Ce1 Ce2 52.57(3) . .
I1 Ce1 Ce2 97.54(3) . .
I3 Ce1 Ce2 142.70(3) . .
I3 Ce1 Ce2 134.08(3) 4_675 .
Mn1 Ce1 Ce1 45.36(5) . 2_665
I3 Ce1 Ce1 97.25(3) 3_565 2_665
I2 Ce1 Ce1 143.13(3) . 2_665
I1 Ce1 Ce1 93.70(3) . 2_665
I3 Ce1 Ce1 52.05(3) . 2_665
I3 Ce1 Ce1 135.18(3) 4_675 2_665
Ce2 Ce1 Ce1 90.740(19) . 2_665
Mn1 Ce1 Ce1 45.36(5) . 3_565
I3 Ce1 Ce1 53.21(3) 3_565 3_565
I2 Ce1 Ce1 98.11(3) . 3_565
I1 Ce1 Ce1 143.04(3) . 3_565
I3 Ce1 Ce1 96.40(2) . 3_565
I3 Ce1 Ce1 135.10(3) 4_675 3_565
Ce2 Ce1 Ce1 60.59(2) . 3_565
Ce1 Ce1 Ce1 60.0 2_665 3_565
Mn1 Ce1 Ce2 44.86(6) . 2_665
I3 Ce1 Ce2 143.37(3) 3_565 2_665
I2 Ce1 Ce2 94.05(3) . 2_665
I1 Ce1 Ce2 52.96(3) . 2_665
I3 Ce1 Ce2 92.93(3) . 2_665
I3 Ce1 Ce2 134.69(3) 4_675 2_665
Ce2 Ce1 Ce2 60.85(3) . 2_665
Ce1 Ce1 Ce2 59.67(2) 2_665 2_665
Ce1 Ce1 Ce2 90.21(2) 3_565 2_665
Ce3 I1 Ce2 100.0(4) . 4_676
Ce3 I1 Ce1 89.5(4) . .
Ce2 I1 Ce1 163.82(4) 4_676 .
Ce3 I1 Ce2 87.0(4) . 2_665
Ce2 I1 Ce2 92.46(3) 4_676 2_665
Ce1 I1 Ce2 74.81(4) . 2_665
Ce3 I1 Ce2 170.8(4) . 5_566
Ce2 I1 Ce2 75.12(5) 4_676 5_566
Ce1 I1 Ce2 93.66(4) . 5_566
Ce2 I1 Ce2 85.55(3) 2_665 5_566
Ce3 I2 Ce3 88.9(8) 3_565 2_775
Ce3 I2 Ce2 86.5(4) 3_565 .
Ce3 I2 Ce2 171.1(4) 2_775 .
Ce3 I2 Ce1 84.3(4) 3_565 .
Ce3 I2 Ce1 97.2(4) 2_775 .
Ce2 I2 Ce1 74.70(4) . .
Ce3 I2 Ce2 174.9(4) 3_565 5_566
Ce3 I2 Ce2 94.4(4) 2_775 5_566
Ce2 I2 Ce2 89.71(2) . 5_566
Ce1 I2 Ce2 91.40(3) . 5_566
Ce3 I3 Ce3 91.7(8) . 5_455
Ce3 I3 Ce1 88.1(4) . 2_665
Ce3 I3 Ce1 93.8(4) 5_455 2_665
Ce3 I3 Ce1 91.5(4) . .
Ce3 I3 Ce1 168.0(4) 5_455 .
Ce1 I3 Ce1 74.74(4) 2_665 .
Ce3 I3 Ce1 93.9(4) . 4_675
Ce3 I3 Ce1 94.5(4) 5_455 4_675
Ce1 I3 Ce1 171.41(4) 2_665 4_675
Ce1 I3 Ce1 96.83(3) . 4_675
Ce2 Mn1 Ce2 91.23(11) 2_665 3_565
Ce2 Mn1 Ce2 91.23(11) 2_665 .
Ce2 Mn1 Ce2 91.23(11) 3_565 .
Ce2 Mn1 Ce1 89.21(3) 2_665 2_665
Ce2 Mn1 Ce1 90.26(3) 3_565 2_665
Ce2 Mn1 Ce1 178.44(13) . 2_665
Ce2 Mn1 Ce1 90.26(3) 2_665 .
Ce2 Mn1 Ce1 178.44(13) 3_565 .
Ce2 Mn1 Ce1 89.21(3) . .
Ce1 Mn1 Ce1 89.28(11) 2_665 .
Ce2 Mn1 Ce1 178.44(13) 2_665 3_565
Ce2 Mn1 Ce1 89.21(3) 3_565 3_565
Ce2 Mn1 Ce1 90.26(3) . 3_565
Ce1 Mn1 Ce1 89.28(11) 2_665 3_565
Ce1 Mn1 Ce1 89.28(11) . 3_565
Ce3 I4 Ce3 90.6(5) 2_675 .
Ce3 I4 Ce3 90.6(5) 2_675 3_465
Ce3 I4 Ce3 90.6(5) . 3_465
Ce3 I4 Ce3 180.0(6) 2_675 5_455
Ce3 I4 Ce3 89.4(5) . 5_455
Ce3 I4 Ce3 89.4(5) 3_465 5_455
Ce3 I4 Ce3 89.4(5) 2_675 4_575
Ce3 I4 Ce3 180.000(1) . 4_575
Ce3 I4 Ce3 89.4(5) 3_465 4_575
Ce3 I4 Ce3 90.6(5) 5_455 4_575
Ce3 I4 Ce3 89.4(5) 2_675 6_665
Ce3 I4 Ce3 89.4(5) . 6_665
Ce3 I4 Ce3 180.000(2) 3_465 6_665
Ce3 I4 Ce3 90.6(5) 5_455 6_665
Ce3 I4 Ce3 90.6(5) 4_575 6_665
I3 Ce3 I1 92.4(6) . .
I3 Ce3 I4 91.0(6) . .
I1 Ce3 I4 173.4(8) . .
I3 Ce3 I3 90.4(5) . 6_665
I1 Ce3 I3 86.8(5) . 6_665
I4 Ce3 I3 87.5(5) . 6_665
I3 Ce3 I2 96.5(6) . 2_665
I1 Ce3 I2 95.0(6) . 2_665
I4 Ce3 I2 90.3(5) . 2_665
I3 Ce3 I2 172.9(8) 6_665 2_665
I3 Ce3 I2 176.8(8) . 3_575
I1 Ce3 I2 86.1(5) . 3_575
I4 Ce3 I2 90.2(5) . 3_575
I3 Ce3 I2 86.7(5) 6_665 3_575
I2 Ce3 I2 86.5(5) 2_665 3_575

loop_
_geom_bond_atom_site_label_1
_geom_bond_atom_site_label_2
_geom_bond_distance
_geom_bond_site_symmetry_2
Ce2 Mn1 2.780(3) .
Ce2 I2 3.2143(13) .
Ce2 I1 3.2239(12) 4_676
Ce2 I1 3.2590(13) 3_565
Ce2 I1 3.2926(13) 6_656
Ce2 I2 3.4201(16) 6_656
Ce2 Ce1 3.9044(15) .
Ce2 Ce1 3.9405(14) 3_565
Ce2 Ce2 3.973(2) 3_565
Ce2 Ce2 3.973(2) 2_665
Ce1 Mn1 2.780(3) .
Ce1 I3 3.1936(12) 3_565
Ce1 I2 3.2216(12) .
Ce1 I1 3.2278(12) .
Ce1 I3 3.2436(12) .
Ce1 I3 3.3717(13) 4_675
Ce1 Ce1 3.9076(16) 2_665
Ce1 Ce1 3.9076(15) 3_565
Ce1 Ce2 3.9405(14) 2_665
I1 Ce3 3.07(2) .
I1 Ce2 3.2239(12) 4_676
I1 Ce2 3.2590(13) 2_665
I1 Ce2 3.2926(13) 5_566
I2 Ce3 3.14(2) 3_565
I2 Ce3 3.15(2) 2_775
I2 Ce2 3.4201(16) 5_566
I3 Ce3 2.94(2) .
I3 Ce3 3.13(2) 5_455
I3 Ce1 3.1936(12) 2_665
I3 Ce1 3.3717(13) 4_675
Mn1 Ce2 2.780(3) 2_665
Mn1 Ce2 2.780(3) 3_565
Mn1 Ce1 2.780(3) 2_665
Mn1 Ce1 2.780(3) 3_565
I4 Ce3 3.10(2) 2_675
I4 Ce3 3.10(2) .
I4 Ce3 3.10(2) 3_465
I4 Ce3 3.10(2) 5_455
I4 Ce3 3.10(2) 4_575
I4 Ce3 3.10(2) 6_665
Ce3 I3 3.13(2) 6_665
Ce3 I2 3.14(2) 2_665
Ce3 I2 3.15(2) 3_575
